data_2210450
loop_
_publ_author_name
'Chun-Nian Xia'
'Wei-Xiao Hu'
'Wei Zhou'

_publ_section_title
;
 <i>tert</i>-Butyl 3-(3,4-dihydroxyphenyl)prop-2-enoate
;
_journal_coeditor_code XU2113
_journal_issue 9
_journal_name_full 'Acta Crystallographica Section E'
_journal_page_first o4118
_journal_page_last o4119
_journal_paper_doi 10.1107/S1600536806033642
_journal_volume 62
_journal_year 2006
_chemical_formula_iupac 'C13 H16 O4'
_chemical_formula_moiety 'C13 H16 O4'
_chemical_formula_sum 'C13 H16 O4'
_chemical_formula_weight 236.26
_chemical_melting_point 405.5(5)
_chemical_name_systematic
;
Tert-butyl 3-(3,4-dihydroxyphenyl)prop-2-enoate
;
_space_group_IT_number 14
_symmetry_cell_setting monoclinic
_symmetry_space_group_name_Hall '-P 2ybc'
_symmetry_space_group_name_H-M 'P 1 21/c 1'
_atom_sites_solution_hydrogens geom
_atom_sites_solution_primary direct
_atom_sites_solution_secondary difmap
_audit_creation_method SHELXL-97
_cell_angle_alpha 90.00
_cell_angle_beta 98.005(4)
_cell_angle_gamma 90.00
_cell_formula_units_Z 4
_cell_length_a 9.334(3)
_cell_length_b 11.000(3)
_cell_length_c 12.701(4)
_cell_measurement_reflns_used 987
_cell_measurement_temperature 298(2)
_cell_measurement_theta_max 26.7
_cell_measurement_theta_min 2.8
_cell_volume 1291.4(7)
_computing_cell_refinement 'SAINT (Bruker, 2003)'
_computing_data_collection 'SMART (Bruker, 2003)'
_computing_data_reduction SAINT
_computing_molecular_graphics SHELXTL
_computing_publication_material SHELXTL
_computing_structure_refinement SHELXTL
_computing_structure_solution 'SHELXTL (Bruker, 2003)'
_diffrn_ambient_temperature 298(2)
_diffrn_measured_fraction_theta_full 0.99
_diffrn_measured_fraction_theta_max 0.99
_diffrn_measurement_device_type 'Bruker APEX CCD area-detector'
_diffrn_measurement_method '\f and \w'
_diffrn_radiation_monochromator graphite
_diffrn_radiation_source 'fine-focus sealed tube'
_diffrn_radiation_type MoK\a
_diffrn_radiation_wavelength 0.71073
_diffrn_reflns_av_R_equivalents 0.078
_diffrn_reflns_av_sigmaI/netI 0.059
_diffrn_reflns_limit_h_max 9
_diffrn_reflns_limit_h_min -11
_diffrn_reflns_limit_k_max 13
_diffrn_reflns_limit_k_min -14
_diffrn_reflns_limit_l_max 15
_diffrn_reflns_limit_l_min -16
_diffrn_reflns_number 6285
_diffrn_reflns_theta_full 27.1
_diffrn_reflns_theta_max 27.1
_diffrn_reflns_theta_min 2.2
_diffrn_standards_number 0
_exptl_absorpt_coefficient_mu 0.090
_exptl_absorpt_correction_type none
_exptl_absorpt_process_details
;
?
;
_exptl_crystal_colour 'light brown'
_exptl_crystal_density_diffrn 1.215
_exptl_crystal_density_method 'not measured'
_exptl_crystal_description prism
_exptl_crystal_F_000 504
_exptl_crystal_size_max 0.25
_exptl_crystal_size_mid 0.20
_exptl_crystal_size_min 0.20
_refine_diff_density_max 0.26
_refine_diff_density_min -0.42
_refine_ls_extinction_coef 0.031(6)
_refine_ls_extinction_expression Fc^*^=kFc[1+0.001xFc^2^\l^3^/sin(2\q)]^-1/4^
_refine_ls_extinction_method SHELXL97
_refine_ls_goodness_of_fit_ref 1.109
_refine_ls_hydrogen_treatment constr
_refine_ls_matrix_type full
_refine_ls_number_parameters 160
_refine_ls_number_reflns 2826
_refine_ls_number_restraints 1
_refine_ls_restrained_S_all 1.109
_refine_ls_R_factor_all 0.097
_refine_ls_R_factor_gt 0.067
_refine_ls_shift/su_max 0.000
_refine_ls_shift/su_mean 0.000
_refine_ls_structure_factor_coef Fsqd
_refine_ls_weighting_details 'calc w=1/[\s^2^(Fo^2^)+(0.1179P)^2^+0.1691P] where P=(Fo^2^+2Fc^2^)/3'
_refine_ls_weighting_scheme calc
_refine_ls_wR_factor_gt 0.189
_refine_ls_wR_factor_ref 0.226
_reflns_number_gt 1857
_reflns_number_total 2826
_reflns_threshold_expression I>2\s(I)
_cod_data_source_file xu2113.cif
_cod_data_source_block I
_cod_depositor_comments
;
The following automatic conversions were performed:

'_chemical_melting_point' value '405-406' was changed to '405.5(5)' -
the average value was taken and precision was estimated.

Automatic conversion script
Id: cif_fix_values 1646 2011-03-28 12:23:43Z adriana 

The following automatic conversions were performed:

'_chemical_melting_point' value '405-406' was changed to '405.5(5)' -
the average value was taken and precision was estimated.

Automatic conversion script
Id: cif_fix_values 1715 2011-07-08 13:25:40Z adriana 
;
_cod_original_sg_symbol_H-M 'P 21/c'
_cod_database_code 2210450
_cod_database_fobs_code 2210450

loop_
_symmetry_equiv_pos_as_xyz
'x, y, z'
'-x, y+1/2, -z+1/2'
'-x, -y, -z'
'x, -y-1/2, z-1/2'

loop_
_atom_site_type_symbol
_atom_site_label
_atom_site_fract_x
_atom_site_fract_y
_atom_site_fract_z
_atom_site_U_iso_or_equiv
_atom_site_adp_type
_atom_site_calc_flag
_atom_site_refinement_flags
_atom_site_occupancy
O O1 0.0842(2) 0.06779(15) 0.61082(11) 0.0571(5) Uani d . 1
H H1 0.1201 0.1346 0.6265 0.086 Uiso calc R 1
O O2 0.0780(2) -0.17438(16) 0.57016(12) 0.0606(5) Uani d . 1
H H2 0.0518 -0.1171 0.5308 0.091 Uiso calc R 1
O O3 0.2151(2) 0.22496(17) 1.17783(13) 0.0748(7) Uani d . 1
O O4 0.3232(2) 0.04277(16) 1.19843(11) 0.0596(5) Uani d . 1
C C1 0.1819(2) -0.0549(2) 0.88120(16) 0.0477(6) Uani d U 1
C C2 0.1478(2) 0.0285(2) 0.79901(15) 0.0466(5) Uani d . 1
H H2A 0.1474 0.1112 0.8144 0.056 Uiso calc R 1
C C3 0.1148(2) -0.0097(2) 0.69547(15) 0.0422(5) Uani d . 1
C C4 0.1110(2) -0.1336(2) 0.67176(15) 0.0436(5) Uani d . 1
C C5 0.1432(3) -0.2163(2) 0.75218(17) 0.0528(6) Uani d . 1
H H5 0.1404 -0.2990 0.7369 0.063 Uiso calc R 1
C C6 0.1801(3) -0.1775(2) 0.85601(17) 0.0499(6) Uani d U 1
H H6 0.2039 -0.2345 0.9097 0.060 Uiso calc R 1
C C7 0.2206(3) -0.0162(2) 0.99188(16) 0.0513(6) Uani d . 1
H H7 0.2654 -0.0739 1.0390 0.062 Uiso calc R 1
C C8 0.1986(3) 0.0915(2) 1.03165(17) 0.0583(7) Uani d . 1
H H8 0.1507 0.1495 0.9864 0.070 Uiso calc R 1
C C9 0.2447(3) 0.1262(2) 1.14265(17) 0.0551(6) Uani d . 1
C C10 0.3837(2) 0.0615(2) 1.31156(15) 0.0489(6) Uani d . 1
C C11 0.4798(3) 0.1700(3) 1.3252(3) 0.0818(9) Uani d . 1
H H11A 0.5453 0.1681 1.2733 0.123 Uiso calc R 1
H H11B 0.5339 0.1694 1.3953 0.123 Uiso calc R 1
H H11C 0.4221 0.2425 1.3159 0.123 Uiso calc R 1
C C12 0.2613(3) 0.0679(3) 1.3763(2) 0.0696(8) Uani d . 1
H H12A 0.2030 0.1381 1.3555 0.104 Uiso calc R 1
H H12B 0.2994 0.0737 1.4503 0.104 Uiso calc R 1
H H12C 0.2031 -0.0041 1.3644 0.104 Uiso calc R 1
C C13 0.4710(3) -0.0533(3) 1.3350(2) 0.0734(8) Uani d . 1
H H13A 0.4085 -0.1226 1.3225 0.110 Uiso calc R 1
H H13B 0.5152 -0.0528 1.4079 0.110 Uiso calc R 1
H H13C 0.5448 -0.0573 1.2895 0.110 Uiso calc R 1

loop_
_atom_site_aniso_label
_atom_site_aniso_U_11
_atom_site_aniso_U_22
_atom_site_aniso_U_33
_atom_site_aniso_U_12
_atom_site_aniso_U_13
_atom_site_aniso_U_23
O1 0.0784(12) 0.0548(10) 0.0323(8) -0.0100(8) -0.0123(7) 0.0042(6)
O2 0.0802(12) 0.0594(10) 0.0374(8) 0.0055(9) -0.0088(8) -0.0096(7)
O3 0.1083(16) 0.0623(12) 0.0464(9) 0.0295(11) -0.0160(9) -0.0082(8)
O4 0.0799(12) 0.0622(10) 0.0319(8) 0.0179(9) -0.0097(7) -0.0033(7)
C1 0.0517(12) 0.0579(13) 0.0315(10) 0.0013(10) -0.0010(9) 0.0032(9)
C2 0.0543(12) 0.0490(12) 0.0337(10) -0.0031(10) -0.0036(9) -0.0010(9)
C3 0.0436(11) 0.0479(11) 0.0325(9) -0.0028(9) -0.0033(8) 0.0022(8)
C4 0.0427(11) 0.0512(12) 0.0351(10) -0.0028(9) -0.0012(8) -0.0061(9)
C5 0.0601(14) 0.0514(12) 0.0442(12) 0.0013(11) -0.0023(10) -0.0027(10)
C6 0.0660(14) 0.0408(11) 0.0408(11) 0.0053(10) -0.0002(10) 0.0066(9)
C7 0.0646(14) 0.0551(13) 0.0316(10) 0.0061(11) -0.0029(9) 0.0040(9)
C8 0.0810(17) 0.0554(13) 0.0341(11) 0.0139(12) -0.0071(10) 0.0033(10)
C9 0.0681(15) 0.0587(14) 0.0350(11) 0.0095(12) -0.0049(10) -0.0017(10)
C10 0.0468(12) 0.0643(15) 0.0317(10) -0.0004(10) -0.0082(9) -0.0014(9)
C11 0.0714(18) 0.089(2) 0.080(2) -0.0216(16) -0.0063(15) 0.0045(17)
C12 0.0602(15) 0.102(2) 0.0458(13) 0.0008(14) 0.0023(11) 0.0023(13)
C13 0.0754(18) 0.082(2) 0.0563(15) 0.0209(15) -0.0141(13) 0.0009(14)

loop_
_atom_type_symbol
_atom_type_description
_atom_type_scat_dispersion_real
_atom_type_scat_dispersion_imag
_atom_type_scat_source
C C 0.0033 0.0016 'International Tables Vol C Tables 4.2.6.8 and 6.1.1.4'
H H 0.0000 0.0000 'International Tables Vol C Tables 4.2.6.8 and 6.1.1.4'
O O 0.0106 0.0060 'International Tables Vol C Tables 4.2.6.8 and 6.1.1.4'

loop_
_geom_angle_atom_site_label_1
_geom_angle_atom_site_label_2
_geom_angle_atom_site_label_3
_geom_angle
C3 O1 H1 109.5
C4 O2 H2 109.5
C9 O4 C10 122.17(18)
C6 C1 C2 118.30(19)
C6 C1 C7 119.9(2)
C2 C1 C7 121.8(2)
C3 C2 C1 120.8(2)
C3 C2 H2A 119.6
C1 C2 H2A 119.6
O1 C3 C2 123.7(2)
O1 C3 C4 116.24(18)
C2 C3 C4 120.10(19)
O2 C4 C5 119.1(2)
O2 C4 C3 121.51(19)
C5 C4 C3 119.43(19)
C4 C5 C6 120.4(2)
C4 C5 H5 119.8
C6 C5 H5 119.8
C5 C6 C1 120.9(2)
C5 C6 H6 119.5
C1 C6 H6 119.5
C8 C7 C1 126.8(2)
C8 C7 H7 116.6
C1 C7 H7 116.6
C7 C8 C9 124.3(2)
C7 C8 H8 117.9
C9 C8 H8 117.9
O3 C9 O4 124.1(2)
O3 C9 C8 122.2(2)
O4 C9 C8 113.7(2)
O4 C10 C11 111.5(2)
O4 C10 C12 108.76(18)
C11 C10 C12 113.0(2)
O4 C10 C13 101.38(18)
C11 C10 C13 110.4(2)
C12 C10 C13 111.3(2)
C10 C11 H11A 109.5
C10 C11 H11B 109.5
H11A C11 H11B 109.5
C10 C11 H11C 109.5
H11A C11 H11C 109.5
H11B C11 H11C 109.5
C10 C12 H12A 109.5
C10 C12 H12B 109.5
H12A C12 H12B 109.5
C10 C12 H12C 109.5
H12A C12 H12C 109.5
H12B C12 H12C 109.5
C10 C13 H13A 109.5
C10 C13 H13B 109.5
H13A C13 H13B 109.5
C10 C13 H13C 109.5
H13A C13 H13C 109.5
H13B C13 H13C 109.5

loop_
_geom_bond_atom_site_label_1
_geom_bond_atom_site_label_2
_geom_bond_distance
O1 C3 1.371(2)
O1 H1 0.8200
O2 C4 1.360(2)
O2 H2 0.8200
O3 C9 1.221(3)
O4 C9 1.318(3)
O4 C10 1.483(2)
C1 C6 1.386(3)
C1 C2 1.393(3)
C1 C7 1.465(3)
C2 C3 1.374(3)
C2 H2A 0.9300
C3 C4 1.395(3)
C4 C5 1.370(3)
C5 C6 1.383(3)
C5 H5 0.9300
C6 H6 0.9300
C7 C8 1.316(3)
C7 H7 0.9300
C8 C9 1.466(3)
C8 H8 0.9300
C10 C11 1.489(4)
C10 C12 1.499(4)
C10 C13 1.509(4)
C11 H11A 0.9599
C11 H11B 0.9599
C11 H11C 0.9599
C12 H12A 0.9599
C12 H12B 0.9599
C12 H12C 0.9599
C13 H13A 0.9599
C13 H13B 0.9599
C13 H13C 0.9599

loop_
_geom_hbond_atom_site_label_D
_geom_hbond_atom_site_label_H
_geom_hbond_atom_site_label_A
_geom_hbond_site_symmetry_A
_geom_hbond_distance_DH
_geom_hbond_distance_HA
_geom_hbond_distance_DA
_geom_hbond_angle_DHA
_geom_hbond_publ_flag
O1 H1 O3 4_565 0.82 1.85 2.669(2) 172 yes
O2 H2 O1 3_556 0.82 2.12 2.826(2) 144 yes

loop_
_geom_torsion_atom_site_label_1
_geom_torsion_atom_site_label_2
_geom_torsion_atom_site_label_3
_geom_torsion_atom_site_label_4
_geom_torsion
C6 C1 C2 C3 -0.7(3)
C7 C1 C2 C3 178.6(2)
C1 C2 C3 O1 -178.1(2)
C1 C2 C3 C4 1.9(3)
O1 C3 C4 O2 -0.3(3)
C2 C3 C4 O2 179.7(2)
O1 C3 C4 C5 178.7(2)
C2 C3 C4 C5 -1.3(3)
O2 C4 C5 C6 178.7(2)
C3 C4 C5 C6 -0.3(3)
C4 C5 C6 C1 1.5(4)
C2 C1 C6 C5 -0.9(4)
C7 C1 C6 C5 179.7(2)
C6 C1 C7 C8 -164.7(3)
C2 C1 C7 C8 16.0(4)
C1 C7 C8 C9 -177.6(2)
C10 O4 C9 O3 0.2(4)
C10 O4 C9 C8 178.4(2)
C7 C8 C9 O3 -175.8(3)
C7 C8 C9 O4 6.0(4)
C9 O4 C10 C11 -58.7(3)
C9 O4 C10 C12 66.6(3)
C9 O4 C10 C13 -176.1(3)

loop_
_cod_related_entry_id
_cod_related_entry_database
_cod_related_entry_code
1 ChemSpider 30655047
